data_2011564
loop_
_publ_author_name
'Chapman, James'
'Pickett, Nigel L.'
'Kolawole, Gabriel'
'Motevalli, Majid'
'O'Brien, Paul'

_publ_section_title
;<i>trans</i>-Bis[2,3-diamino-(<i>R</i>,<i>S</i>)-propionato-<i>N</i>,<i>N</i>']diaquacopper(II)
 dihydrate
;
_journal_issue 11
_journal_name_full 'Acta Crystallographica Section C'
_journal_page_first e501
_journal_page_last e502
_journal_paper_doi 10.1107/S0108270100013500
_journal_volume 56
_journal_year 2000
_chemical_formula_iupac '[Cu (C3 H7 N2 O2)2 (H2 O)2], 2H2 O'
_chemical_formula_moiety 'C6 H18 Cu1 N4 O6, 2H2 O'
_chemical_formula_sum 'C6 H22 Cu N4 O8'
_chemical_formula_weight 341.82
_space_group_IT_number 2
_symmetry_cell_setting triclinic
_symmetry_space_group_name_Hall '-P 1'
_symmetry_space_group_name_H-M 'P -1'
_audit_creation_method 'WinGX routine CIF_UPDATE'
_cell_angle_alpha 109.25(4)
_cell_angle_beta 95.11(4)
_cell_angle_gamma 109.52(5)
_cell_formula_units_Z 1
_cell_length_a 6.5070(10)
_cell_length_b 7.448(2)
_cell_length_c 7.735(2)
_cell_measurement_reflns_used 25
_cell_measurement_temperature 180(2)
_cell_measurement_theta_max 13.69
_cell_measurement_theta_min 11.04
_cell_volume 325.1(2)
_computing_cell_refinement CAD-4-PC
_computing_data_collection 'CAD-4-PC (Enraf--Nonius, 1992)'
_computing_data_reduction 'XCAD4 (Harms & Wocadlo, 1995)'
_computing_publication_material 'WinGX (Farrugia, 1999)'
_computing_structure_refinement 'SHELXL97 (Sheldrick, 1997)'
_computing_structure_solution 'DIRDIF96 (Beurskens et al., 1996)'
_diffrn_measured_fraction_theta_full .997
_diffrn_measured_fraction_theta_max .997
_diffrn_measurement_device '\k-geometry diffractometer'
_diffrn_measurement_device_type 'Enraf--Nonius CAD-4'
_diffrn_measurement_method 'non-profiled \w/2\q'
_diffrn_radiation_type MoK\a
_diffrn_radiation_wavelength .71073
_diffrn_reflns_av_R_equivalents .0188
_diffrn_reflns_limit_h_max 7
_diffrn_reflns_limit_h_min -8
_diffrn_reflns_limit_k_max 9
_diffrn_reflns_limit_k_min 0
_diffrn_reflns_limit_l_max 9
_diffrn_reflns_limit_l_min -9
_diffrn_reflns_number 1527
_diffrn_reflns_theta_full 26.93
_diffrn_reflns_theta_max 26.93
_diffrn_reflns_theta_min 2.86
_diffrn_standards_decay_% 26
_diffrn_standards_interval_time 60
_diffrn_standards_number 2
_exptl_absorpt_coefficient_mu 1.723
_exptl_absorpt_correction_T_max .842
_exptl_absorpt_correction_T_min .712
_exptl_absorpt_correction_type '\y scan'
_exptl_absorpt_process_details '(North et al., 1968)'
_exptl_crystal_colour violet
_exptl_crystal_density_diffrn 1.746
_exptl_crystal_density_method 'not measured'
_exptl_crystal_description prism
_exptl_crystal_F_000 179
_exptl_crystal_size_max .2
_exptl_crystal_size_mid .2
_exptl_crystal_size_min .1
_refine_diff_density_max 1.147
_refine_diff_density_min -1.175
_refine_ls_extinction_method none
_refine_ls_goodness_of_fit_ref 1.054
_refine_ls_hydrogen_treatment mixed
_refine_ls_matrix_type full
_refine_ls_number_parameters 133
_refine_ls_number_reflns 1417
_refine_ls_number_restraints 4
_refine_ls_restrained_S_all 1.053
_refine_ls_R_factor_gt .039
_refine_ls_shift/su_max <0.001
_refine_ls_structure_factor_coef Fsqd
_refine_ls_weighting_details 'calc w = 1/[\s^2^(Fo^2^)+(0.0680P)^2^+0.2597P] where P = (Fo^2^+2Fc^2^)/3'
_refine_ls_weighting_scheme calc
_refine_ls_wR_factor_ref .106
_reflns_number_gt 1265
_reflns_number_total 1417
_reflns_threshold_expression I>2\s(I)
_cod_data_source_file qd0038.cif
_cod_data_source_block I
_cod_original_cell_volume 325.10(13)
_cod_database_code 2011564

loop_
_symmetry_equiv_pos_as_xyz
'x, y, z'
'-x, -y, -z'

loop_
_atom_site_label
_atom_site_fract_x
_atom_site_fract_y
_atom_site_fract_z
_atom_site_U_iso_or_equiv
_atom_site_adp_type
_atom_site_calc_flag
_atom_site_refinement_flags
_atom_site_occupancy
_atom_site_disorder_assembly
_atom_site_disorder_group
_atom_site_type_symbol
Cu1 0 0 0 .01351(19) Uani d S 1 . . Cu
N1 .2830(4) .1141(5) -.0823(4) .0165(5) Uani d . 1 . . N
N2 -.1296(4) .1150(5) -.1651(4) .0162(5) Uani d . 1 . . N
O1 .6085(4) .3693(4) -.1976(3) .0225(5) Uani d . 1 . . O
O2 .3838(4) .2611(4) -.4779(3) .0229(5) Uani d . 1 . . O
O3 .1020(4) .3411(4) .2924(3) .0216(5) Uani d D 1 . . O
O4 .6475(4) .2698(4) .2599(4) .0261(6) Uani d D 1 . . O
C1 .0559(5) .2483(6) -.2210(5) .0236(7) Uani d . 1 . . C
C2 .2234(5) .1474(5) -.2540(5) .0223(7) Uani d . 1 . . C
C3 .4239(5) .2736(5) -.3114(4) .0167(6) Uani d . 1 . . C
H1 -.205(8) .029(7) -.258(6) .027(12) Uiso d . 1 . . H
H2 -.199(6) .187(6) -.110(5) .017(9) Uiso d . 1 . . H
H3 -.005(6) .260(6) -.336(5) .014(9) Uiso d . 1 . . H
H4 .142(10) .397(10) -.094(8) .066(17) Uiso d . 1 . . H
H5 .140(8) -.002(8) -.369(7) .038(12) Uiso d . 1 . . H
H6 .326(10) .023(9) -.125(8) .052(16) Uiso d . 1 . . H
H7 .368(8) .214(8) .003(7) .032(12) Uiso d . 1 . . H
H8 .185(8) .429(7) .270(8) .057(17) Uiso d D 1 . . H
H9 .177(7) .334(7) .373(5) .029(12) Uiso d D 1 . . H
H10 .599(7) .285(7) .351(5) .028(11) Uiso d D 1 . . H
H11 .776(5) .321(7) .288(7) .041(14) Uiso d D 1 . . H

loop_
_atom_site_aniso_label
_atom_site_aniso_U_11
_atom_site_aniso_U_22
_atom_site_aniso_U_33
_atom_site_aniso_U_12
_atom_site_aniso_U_13
_atom_site_aniso_U_23
Cu1 .0092(3) .0185(3) .0175(3) .0052(2) .00514(19) .0121(2)
N1 .0118(12) .0210(14) .0180(13) .0042(11) .0028(10) .0113(12)
N2 .0119(12) .0195(13) .0192(13) .0055(11) .0044(11) .0102(12)
O1 .0161(11) .0278(13) .0259(12) .0042(9) .0035(9) .0176(10)
O2 .0212(11) .0285(12) .0223(11) .0076(10) .0068(9) .0152(10)
O3 .0154(11) .0226(12) .0263(13) .0034(9) .0024(10) .0132(10)
O4 .0183(12) .0328(14) .0216(12) .0087(11) .0030(10) .0052(11)
C1 .0168(15) .0333(19) .0319(18) .0104(14) .0099(13) .0242(16)
C2 .0192(16) .0300(18) .0245(16) .0099(14) .0061(13) .0179(15)
C3 .0139(14) .0196(15) .0235(15) .0075(12) .0076(12) .0146(13)

loop_
_atom_type_symbol
_atom_type_description
_atom_type_scat_dispersion_real
_atom_type_scat_dispersion_imag
_atom_type_scat_source
C C .0033 .0016 'International Tables Vol C Tables 4.2.6.8 and 6.1.1.4'
H H 0 0 'International Tables Vol C Tables 4.2.6.8 and 6.1.1.4'
O O .0106 .006 'International Tables Vol C Tables 4.2.6.8 and 6.1.1.4'
N N .0061 .0033 'International Tables Vol C Tables 4.2.6.8 and 6.1.1.4'
Cu Cu .3201 1.2651 'International Tables Vol C Tables 4.2.6.8 and 6.1.1.4'

loop_
_geom_angle_atom_site_label_1
_geom_angle_atom_site_label_2
_geom_angle_atom_site_label_3
_geom_angle_site_symmetry_1
_geom_angle_site_symmetry_3
_geom_angle
_geom_angle_publ_flag
N1 Cu1 N1 . 2 180.0 ?
N1 Cu1 N2 . 2 95.64(11) ?
N1 Cu1 N2 2 2 84.36(11) ?
N1 Cu1 N2 . . 84.36(11) yes
N1 Cu1 N2 2 . 95.64(11) ?
N1 Cu1 O3 . . 92.66(12) yes
N2 Cu1 N2 2 . 180.0 ?
N2 Cu1 O3 . . 90.75(11) yes
O3 Cu1 O3 2 . 180.0 ?
C2 N1 Cu1 . . 108.12(19) ?
C2 N1 H6 . . 100(4) ?
Cu1 N1 H6 . . 108(4) ?
C2 N1 H7 . . 115(3) ?
Cu1 N1 H7 . . 109(3) ?
H6 N1 H7 . . 117(5) ?
C1 N2 Cu1 . . 108.73(19) ?
C1 N2 H1 . . 105(3) ?
Cu1 N2 H1 . . 111(3) ?
C1 N2 H2 . . 108(3) ?
Cu1 N2 H2 . . 113(3) ?
H1 N2 H2 . . 111(4) ?
H8 O3 H9 . . 103(5) ?
H10 O4 H11 . . 109(5) ?
N2 C1 C2 . . 107.3(3) ?
N2 C1 H3 . . 109(2) ?
C2 C1 H3 . . 111(2) ?
N2 C1 H4 . . 106(3) ?
C2 C1 H4 . . 106(3) ?
H3 C1 H4 . . 116(4) ?
N1 C2 C1 . . 106.9(3) ?
N1 C2 C3 . . 114.0(3) ?
C1 C2 C3 . . 111.7(3) ?
N1 C2 H5 . . 108(2) ?
C1 C2 H5 . . 108(3) ?
C3 C2 H5 . . 108(2) ?
O1 C3 O2 . . 126.3(3) ?
O1 C3 C2 . . 119.4(3) ?
O2 C3 C2 . . 114.3(3) ?

loop_
_geom_bond_atom_site_label_1
_geom_bond_atom_site_label_2
_geom_bond_site_symmetry_2
_geom_bond_distance
_geom_bond_publ_flag
Cu1 N1 . 2.009(3) yes
Cu1 N1 2 2.009(3) ?
Cu1 N2 2 2.022(3) ?
Cu1 N2 . 2.022(3) yes
Cu1 O3 2 2.613(3) ?
Cu1 O3 . 2.613(3) yes
N1 C2 . 1.472(4) ?
N1 H6 . .80(6) ?
N1 H7 . .79(5) ?
N2 C1 . 1.485(4) ?
N2 H1 . .77(5) ?
N2 H2 . .84(4) ?
O1 C3 . 1.246(4) ?
O2 C3 . 1.257(4) ?
O3 H8 . .78(3) ?
O3 H9 . .78(3) ?
O4 H10 . .78(3) ?
O4 H11 . .77(3) ?
C1 C2 . 1.513(5) ?
C1 H3 . .98(4) ?
C1 H4 . 1.13(6) ?
C2 C3 . 1.530(4) ?
C2 H5 . 1.09(5) ?

loop_
_geom_hbond_atom_site_label_D
_geom_hbond_atom_site_label_H
_geom_hbond_atom_site_label_A
_geom_hbond_site_symmetry_A
_geom_hbond_distance_DH
_geom_hbond_distance_HA
_geom_hbond_distance_DA
_geom_hbond_angle_DHA
N2 H1 O2 2_554 .77(5) 2.27(5) 3.033(5) 168(4)
N2 H2 O1 1_455 .84(4) 2.34(4) 2.991(4) 134(3)
N1 H6 O4 2_655 .80(6) 2.16(6) 2.941(4) 166(6)
N1 H7 O4 . .79(5) 2.40(5) 2.999(4) 134(4)
O3 H8 O1 2_665 .78(3) 1.93(3) 2.704(3) 175(6)
O3 H9 O2 1_556 .78(3) 2.02(3) 2.779(4) 165(5)
O4 H10 O2 1_556 .78(3) 2.02(3) 2.774(4) 162(4)
O4 H11 O3 1_655 .77(3) 2.08(3) 2.797(3) 157(5)
